data_7114552
loop_
_publ_author_name
'Malic, Nino'
'Nichols, Peter J.'
'Raston, Colin L.'

_publ_section_title
;
 Ni(ii) N4-macrocycle grafted crown ether: caesium cobalt(iii)
 bis(dicarbollide) coordination polymer
;
_journal_issue 1
_journal_name_full 'Chemical Communications'
_journal_page_first 16
_journal_paper_doi 10.1039/b108162d
_journal_year 2002
_chemical_formula_sum 'C48 H76 B18 Cl2 Co Cs N4 Ni O9'
_chemical_formula_weight 1369.16
_chemical_name_common
;
{cesium (cyclic hexaethylether Ni(TMTAA) diester)}{cobalt(III) 
bis(dicarbollide}{dichloromethane}{toluene}
;
_chemical_name_systematic
; 
?
;
_space_group_IT_number 19
_symmetry_cell_setting orthorhombic
_symmetry_space_group_name_Hall 'P 2ac 2ab'
_symmetry_space_group_name_H-M 'P 21 21 21'
_atom_sites_solution_hydrogens geom
_atom_sites_solution_primary direct
_atom_sites_solution_secondary difmap
_audit_creation_method SHELXL-97
_cell_angle_alpha 90.00
_cell_angle_beta 90.00
_cell_angle_gamma 90.00
_cell_formula_units_Z 4
_cell_length_a 12.067(2)
_cell_length_b 17.667(4)
_cell_length_c 29.266(6)
_cell_measurement_temperature 123(2)
_cell_volume 6239(2)
_computing_cell_refinement DENZO
_computing_data_collection 'Collect (Enraf-Nonius)'
_computing_data_reduction DENZO
_computing_molecular_graphics X-Seed
_computing_structure_refinement 'SHELXL-97 (Sheldrick, 1997)'
_computing_structure_solution 'SHELXS-97 (Sheldrick, 1990)'
_diffrn_ambient_temperature 123(2)
_diffrn_measured_fraction_theta_full 0.961
_diffrn_measured_fraction_theta_max 0.961
_diffrn_measurement_device_type CCD
_diffrn_measurement_method 'Phi and Omega scan'
_diffrn_radiation_monochromator graphite
_diffrn_radiation_source 'fine-focus sealed tube'
_diffrn_radiation_type MoK\a
_diffrn_radiation_wavelength 0.71073
_diffrn_reflns_av_R_equivalents 0.0979
_diffrn_reflns_av_sigmaI/netI 0.1265
_diffrn_reflns_limit_h_max 16
_diffrn_reflns_limit_h_min -16
_diffrn_reflns_limit_k_max 17
_diffrn_reflns_limit_k_min -22
_diffrn_reflns_limit_l_max 39
_diffrn_reflns_limit_l_min -39
_diffrn_reflns_number 57742
_diffrn_reflns_theta_full 28.30
_diffrn_reflns_theta_max 28.30
_diffrn_reflns_theta_min 2.41
_exptl_absorpt_coefficient_mu 1.283
_exptl_absorpt_correction_T_max 0.9156
_exptl_absorpt_correction_T_min 0.8309
_exptl_crystal_colour 'dark green'
_exptl_crystal_density_diffrn 1.458
_exptl_crystal_density_method 'not measured'
_exptl_crystal_description prismatic
_exptl_crystal_F_000 2792
_exptl_crystal_size_max 0.15
_exptl_crystal_size_mid 0.12
_exptl_crystal_size_min 0.07
_refine_diff_density_max 1.267
_refine_diff_density_min -1.041
_refine_diff_density_rms 0.124
_refine_ls_abs_structure_details 'Flack H D (1983), Acta Cryst. A39, 876-881'
_refine_ls_abs_structure_Flack 0.003(18)
_refine_ls_extinction_method none
_refine_ls_goodness_of_fit_ref 1.030
_refine_ls_hydrogen_treatment mixed
_refine_ls_matrix_type full
_refine_ls_number_parameters 850
_refine_ls_number_reflns 14823
_refine_ls_number_restraints 0
_refine_ls_restrained_S_all 1.030
_refine_ls_R_factor_all 0.1200
_refine_ls_R_factor_gt 0.0629
_refine_ls_shift/su_max 0.826
_refine_ls_shift/su_mean 0.016
_refine_ls_structure_factor_coef Fsqd
_refine_ls_weighting_details 'calc w=1/[\s^2^(Fo^2^)+(0.0719P)^2^+2.3290P] where P=(Fo^2^+2Fc^2^)/3'
_refine_ls_weighting_scheme calc
_refine_ls_wR_factor_gt 0.1308
_refine_ls_wR_factor_ref 0.1490
_reflns_number_gt 9735
_reflns_number_total 14823
_reflns_threshold_expression >2sigma(I)
_cod_data_source_file b108162d.txt
_cod_data_source_block c:\
_cod_original_sg_symbol_H-M P2(1)2(1)2(1)
_cod_database_code 7114552

loop_
_symmetry_equiv_pos_as_xyz
'x, y, z'
'-x+1/2, -y, z+1/2'
'x+1/2, -y+1/2, -z'
'-x, y+1/2, -z+1/2'

loop_
_atom_site_label
_atom_site_type_symbol
_atom_site_fract_x
_atom_site_fract_y
_atom_site_fract_z
_atom_site_U_iso_or_equiv
_atom_site_adp_type
_atom_site_occupancy
_atom_site_symmetry_multiplicity
_atom_site_calc_flag
_atom_site_refinement_flags
Cs1 Cs 0.48202(3) 1.37030(3) 0.675826(14) 0.03294(12) Uani 1 1 d .
Co1 Co 0.48878(6) 1.62958(4) 0.53891(2) 0.01429(16) Uani 1 1 d .
Ni1 Ni 0.00000(6) 1.07729(4) 0.71587(2) 0.01550(16) Uani 1 1 d .
O1 O 0.4121(4) 1.0103(3) 0.69245(19) 0.0410(14) Uani 1 1 d .
C18 C 0.2054(5) 1.0420(3) 0.7591(2) 0.0166(13) Uani 1 1 d .
C23 C 0.3485(5) 0.9674(4) 0.7198(2) 0.0241(15) Uani 1 1 d .
B16 B 0.4977(6) 1.8044(4) 0.5793(3) 0.0265(16) Uani 1 1 d .
B18 B 0.3732(6) 1.8338(4) 0.5537(3) 0.0229(17) Uani 1 1 d .
C17 C 0.2317(5) 0.9958(3) 0.7208(2) 0.0204(14) Uani 1 1 d .
C16 C 0.1599(5) 0.9702(3) 0.6865(2) 0.0193(14) Uani 1 1 d .
O8 O 0.3833(4) 0.9114(3) 0.73932(18) 0.0393(13) Uani 1 1 d .
C21 C 0.2071(6) 0.9201(4) 0.6499(2) 0.0338(17) Uani 1 1 d .
H21A H 0.2133 0.8683 0.6615 0.051 Uiso 1 1 calc R
H21B H 0.2806 0.9387 0.6411 0.051 Uiso 1 1 calc R
H21C H 0.1581 0.9208 0.6232 0.051 Uiso 1 1 calc R
B14 B 0.2843(7) 1.7537(5) 0.5487(3) 0.0228(17) Uani 1 1 d .
B6 B 0.6177(6) 1.4779(4) 0.5776(3) 0.0212(16) Uani 1 1 d .
B15 B 0.3681(6) 1.7653(5) 0.5978(3) 0.0255(18) Uani 1 1 d .
B9 B 0.6111(7) 1.4277(5) 0.5252(3) 0.0262(18) Uani 1 1 d .
B4 B 0.4861(7) 1.4556(4) 0.4976(2) 0.0232(16) Uani 1 1 d .
B5 B 0.4883(7) 1.4456(4) 0.5569(2) 0.0250(16) Uani 1 1 d .
B8 B 0.6161(7) 1.4917(4) 0.4800(3) 0.0261(18) Uani 1 1 d .
B13 B 0.3604(6) 1.7841(4) 0.5015(3) 0.0186(16) Uani 1 1 d .
C22 C 0.2957(5) 1.0576(4) 0.7936(2) 0.0261(15) Uani 1 1 d .
H22A H 0.2795 1.1049 0.8097 0.039 Uiso 1 1 calc R
H22B H 0.3670 1.0621 0.7778 0.039 Uiso 1 1 calc R
H22C H 0.2992 1.0159 0.8156 0.039 Uiso 1 1 calc R
B7 B 0.6967(6) 1.5059(5) 0.5298(3) 0.0236(18) Uani 1 1 d .
B2 B 0.4982(6) 1.5364(4) 0.5836(2) 0.0203(15) Uani 1 1 d .
N3 N -0.1016(4) 1.0844(3) 0.66843(17) 0.0186(11) Uani 1 1 d .
C38 C 0.5031(6) 1.5500(3) 0.4889(2) 0.0212(13) Uani 1 1 d .
C37 C 0.6213(5) 1.5797(4) 0.5074(2) 0.0205(14) Uani 1 1 d .
O7 O -0.0945(4) 1.3198(2) 0.63343(16) 0.0265(11) Uani 1 1 d .
O2 O 0.5683(4) 1.0783(3) 0.75149(19) 0.0457(14) Uani 1 1 d .
C15 C -0.0286(5) 0.9614(3) 0.65658(19) 0.0177(13) Uani 1 1 d .
C13 C -0.1269(6) 0.8630(4) 0.6169(2) 0.0307(17) Uani 1 1 d .
H13 H -0.1317 0.8121 0.6066 0.037 Uiso 1 1 calc R
C5 C -0.0832(5) 1.1954(3) 0.8278(2) 0.0215(14) Uani 1 1 d .
H5 H -0.1449 1.2270 0.8213 0.026 Uiso 1 1 calc R
C8 C -0.1369(5) 1.2155(3) 0.6781(2) 0.0214(14) Uani 1 1 d .
C6 C -0.0233(5) 1.1615(3) 0.79234(19) 0.0167(13) Uani 1 1 d .
B17 B 0.4923(6) 1.8170(4) 0.5199(3) 0.0254(16) Uani 1 1 d .
C14 C -0.0353(6) 0.8865(4) 0.6416(2) 0.0289(17) Uani 1 1 d .
H14 H 0.0227 0.8519 0.6483 0.035 Uiso 1 1 calc R
C26 C 0.6270(6) 1.1400(4) 0.7695(3) 0.044(2) Uani 1 1 d .
H26A H 0.7072 1.1290 0.7669 0.053 Uiso 1 1 calc R
H26B H 0.6093 1.1440 0.8024 0.053 Uiso 1 1 calc R
C36 C -0.1776(5) 1.2875(4) 0.6567(2) 0.0251(15) Uani 1 1 d .
N2 N -0.0519(4) 1.1645(3) 0.74515(17) 0.0160(11) Uani 1 1 d .
C10 C -0.1145(5) 1.0118(4) 0.6466(2) 0.0204(14) Uani 1 1 d .
N4 N 0.0536(4) 0.9916(3) 0.68549(16) 0.0173(11) Uani 1 1 d .
C20 C -0.2007(6) 1.1526(4) 0.6070(2) 0.0312(17) Uani 1 1 d .
H20A H -0.1680 1.1142 0.5869 0.047 Uiso 1 1 calc R
H20B H -0.1896 1.2029 0.5937 0.047 Uiso 1 1 calc R
H20C H -0.2802 1.1429 0.6104 0.047 Uiso 1 1 calc R
B12 B 0.4843(7) 1.7050(4) 0.5930(2) 0.0217(16) Uani 1 1 d .
N1 N 0.1049(4) 1.0722(3) 0.76281(17) 0.0181(11) Uani 1 1 d .
C40 C 0.4726(5) 1.7252(3) 0.5001(2) 0.0173(13) Uani 1 1 d .
C7 C -0.0962(5) 1.2233(4) 0.7242(2) 0.0201(14) Uani 1 1 d .
C2 C 0.0927(5) 1.0980(3) 0.8477(2) 0.0190(14) Uani 1 1 d .
H2 H 0.1515 1.0641 0.8547 0.023 Uiso 1 1 calc R
C11 C -0.2067(6) 0.9862(4) 0.6227(2) 0.0285(16) Uani 1 1 d .
H11 H -0.2670 1.0194 0.6171 0.034 Uiso 1 1 calc R
C1 C 0.0642(5) 1.1110(3) 0.8020(2) 0.0159(13) Uani 1 1 d .
C9 C -0.1453(5) 1.1491(3) 0.6536(2) 0.0173(14) Uani 1 1 d .
C12 C -0.2110(6) 0.9130(4) 0.6071(2) 0.0317(18) Uani 1 1 d .
H12 H -0.2725 0.8967 0.5894 0.038 Uiso 1 1 calc R
B1 B 0.4145(7) 1.5235(4) 0.5327(3) 0.0222(17) Uani 1 1 d .
C39 C 0.5491(5) 1.7368(3) 0.5445(2) 0.0211(14) Uani 1 1 d .
C25 C 0.5900(6) 1.0662(5) 0.7054(3) 0.049(2) Uani 1 1 d .
H25A H 0.6709 1.0614 0.7005 0.059 Uiso 1 1 calc R
H25B H 0.5631 1.1098 0.6873 0.059 Uiso 1 1 calc R
B10 B 0.3482(6) 1.6854(4) 0.5136(2) 0.0179(16) Uani 1 1 d .
B11 B 0.3488(6) 1.6733(4) 0.5748(2) 0.0198(16) Uani 1 1 d .
C24 C 0.5323(6) 0.9948(5) 0.6899(3) 0.046(2) Uani 1 1 d .
H24A H 0.5541 0.9821 0.6582 0.055 Uiso 1 1 calc R
H24B H 0.5522 0.9519 0.7101 0.055 Uiso 1 1 calc R
B3 B 0.6285(6) 1.5750(4) 0.5658(2) 0.0197(16) Uani 1 1 d .
C3 C 0.0362(5) 1.1339(4) 0.8829(2) 0.0255(15) Uani 1 1 d .
H3 H 0.0573 1.1254 0.9137 0.031 Uiso 1 1 calc R
O6 O 0.0524(4) 1.4434(3) 0.62945(16) 0.0325(12) Uani 1 1 d .
C34 C -0.0132(6) 1.4213(4) 0.5921(2) 0.0327(16) Uani 1 1 d .
H34A H 0.0255 1.3821 0.5740 0.039 Uiso 1 1 calc R
H34B H -0.0282 1.4652 0.5721 0.039 Uiso 1 1 calc R
C4 C -0.0511(5) 1.1822(4) 0.8729(2) 0.0253(16) Uani 1 1 d .
H4 H -0.0895 1.2066 0.8971 0.030 Uiso 1 1 calc R
C19 C -0.1000(5) 1.3009(4) 0.7450(2) 0.0266(16) Uani 1 1 d .
H19A H -0.1765 1.3131 0.7535 0.040 Uiso 1 1 calc R
H19B H -0.0731 1.3381 0.7227 0.040 Uiso 1 1 calc R
H19C H -0.0530 1.3022 0.7723 0.040 Uiso 1 1 calc R
C30 C 0.1960(6) 1.3553(5) 0.7467(3) 0.044(2) Uani 1 1 d .
H30A H 0.1527 1.3529 0.7755 0.053 Uiso 1 1 calc R
H30B H 0.1656 1.3173 0.7252 0.053 Uiso 1 1 calc R
C33 C 0.1576(6) 1.4723(4) 0.6154(3) 0.0377(19) Uani 1 1 d .
H33A H 0.1475 1.5150 0.5940 0.045 Uiso 1 1 calc R
H33B H 0.2008 1.4322 0.5998 0.045 Uiso 1 1 calc R
C35 C -0.1189(6) 1.3905(4) 0.6107(3) 0.0297(17) Uani 1 1 d .
H35A H -0.1519 1.4269 0.6325 0.036 Uiso 1 1 calc R
H35B H -0.1724 1.3820 0.5855 0.036 Uiso 1 1 calc R
C31 C 0.1879(6) 1.4348(4) 0.7259(2) 0.0361(18) Uani 1 1 d .
H31A H 0.1094 1.4474 0.7197 0.043 Uiso 1 1 calc R
H31B H 0.2178 1.4726 0.7476 0.043 Uiso 1 1 calc R
O3 O 0.4917(4) 1.2352(2) 0.74370(14) 0.0318(10) Uani 1 1 d .
O5 O 0.2473(4) 1.4368(3) 0.68596(17) 0.0361(13) Uani 1 1 d .
O4 O 0.3094(4) 1.3398(3) 0.75568(15) 0.0322(12) Uani 1 1 d .
O9 O -0.2695(4) 1.3127(3) 0.65840(18) 0.0403(13) Uani 1 1 d .
C46 C 0.0147(9) 1.4623(4) 0.4625(3) 0.056(2) Uani 1 1 d .
H46 H -0.0122 1.5096 0.4518 0.068 Uiso 1 1 calc R
C32 C 0.2162(6) 1.4979(4) 0.6563(3) 0.042(2) Uani 1 1 d .
H32A H 0.2836 1.5257 0.6470 0.050 Uiso 1 1 calc R
H32B H 0.1681 1.5334 0.6734 0.050 Uiso 1 1 calc R
C42 C -0.0221(9) 1.3294(5) 0.4766(3) 0.058(3) Uani 1 1 d .
C29 C 0.3200(7) 1.2681(4) 0.7784(3) 0.043(2) Uani 1 1 d .
H29A H 0.2846 1.2282 0.7597 0.051 Uiso 1 1 calc R
H29B H 0.2813 1.2701 0.8082 0.051 Uiso 1 1 calc R
C28 C 0.4376(6) 1.2493(4) 0.7857(3) 0.0366(18) Uani 1 1 d .
H28A H 0.4747 1.2918 0.8015 0.044 Uiso 1 1 calc R
H28B H 0.4432 1.2040 0.8054 0.044 Uiso 1 1 calc R
C27 C 0.6057(6) 1.2145(5) 0.7481(3) 0.045(2) Uani 1 1 d .
H27A H 0.6437 1.2538 0.7665 0.054 Uiso 1 1 calc R
H27B H 0.6397 1.2147 0.7174 0.054 Uiso 1 1 calc R
C43 C 0.0931(8) 1.3216(5) 0.4901(3) 0.052(2) Uani 1 1 d .
H43 H 0.1234 1.2741 0.4988 0.062 Uiso 1 1 calc R
C47 C -0.0575(9) 1.4001(6) 0.4631(4) 0.076(3) Uani 1 1 d .
H47 H -0.1324 1.4069 0.4540 0.091 Uiso 1 1 calc R
C45 C 0.1192(8) 1.4575(6) 0.4764(3) 0.056(3) Uani 1 1 d .
H45 H 0.1665 1.5004 0.4774 0.067 Uiso 1 1 calc R
C44 C 0.1553(8) 1.3860(6) 0.4895(3) 0.060(3) Uani 1 1 d .
H44 H 0.2304 1.3815 0.4988 0.071 Uiso 1 1 calc R
C48 C -0.0968(11) 1.2640(6) 0.4817(5) 0.101(5) Uani 1 1 d .
H48A H -0.1665 1.2806 0.4957 0.151 Uiso 1 1 calc R
H48B H -0.0616 1.2259 0.5012 0.151 Uiso 1 1 calc R
H48C H -0.1120 1.2421 0.4516 0.151 Uiso 1 1 calc R
Cl1 Cl 0.1087(5) 1.1866(4) 0.59270(19) 0.181(2) Uani 1 1 d .
Cl2 Cl 0.2718(4) 1.2012(5) 0.6562(3) 0.213(3) Uani 1 1 d .
C41 C 0.227(4) 1.2478(12) 0.6277(6) 0.49(4) Uani 1 1 d .
H41A H 0.2827 1.2683 0.6064 0.583 Uiso 1 1 calc R
H41B H 0.1917 1.2905 0.6442 0.583 Uiso 1 1 calc R
H6 H 0.311(6) 1.652(3) 0.490(2) 0.029(19) Uiso 1 1 d .
H7 H 0.290(4) 1.634(3) 0.5993(18) 0.011(14) Uiso 1 1 d .
H8 H 0.693(4) 1.616(3) 0.5810(18) 0.005(13) Uiso 1 1 d .
H9 H 0.311(4) 1.888(3) 0.5536(17) 0.006(13) Uiso 1 1 d .
H1 H 0.669(4) 1.606(3) 0.4861(18) 0.000(13) Uiso 1 1 d .
H10 H 0.777(5) 1.509(3) 0.5273(17) 0.000(13) Uiso 1 1 d .
H19 H 0.479(6) 1.578(3) 0.458(2) 0.042(19) Uiso 1 1 d .
H20 H 0.539(5) 1.680(3) 0.6256(18) 0.015(15) Uiso 1 1 d .
H21 H 0.643(6) 1.384(4) 0.518(2) 0.04(2) Uiso 1 1 d .
H22 H 0.327(4) 1.800(3) 0.4693(18) 0.000(13) Uiso 1 1 d .
H23 H 0.508(8) 1.721(4) 0.473(3) 0.06(2) Uiso 1 1 d .
H25 H 0.670(9) 1.475(5) 0.455(4) 0.09(3) Uiso 1 1 d .
H29 H 0.618(7) 1.446(5) 0.607(3) 0.07(3) Uiso 1 1 d .
H34 H 0.463(5) 1.539(3) 0.614(2) 0.017(16) Uiso 1 1 d .
H35 H 0.632(5) 1.731(3) 0.5391(18) 0.001(13) Uiso 1 1 d .
H48 H 0.330(7) 1.773(4) 0.624(3) 0.05(2) Uiso 1 1 d .
H62 H 0.551(6) 1.840(4) 0.603(2) 0.04(2) Uiso 1 1 d .
H69 H 0.449(7) 1.410(4) 0.566(3) 0.05(3) Uiso 1 1 d .
H80 H 0.555(6) 1.848(3) 0.497(2) 0.036(19) Uiso 1 1 d .
H87 H 0.220(5) 1.747(3) 0.5474(18) 0.000(14) Uiso 1 1 d .
H15 H 0.309(4) 1.522(3) 0.5289(18) 0.000(13) Uiso 1 1 d .
H37 H 0.431(6) 1.423(4) 0.471(2) 0.04(2) Uiso 1 1 d .

loop_
_atom_site_aniso_label
_atom_site_aniso_U_11
_atom_site_aniso_U_22
_atom_site_aniso_U_33
_atom_site_aniso_U_23
_atom_site_aniso_U_13
_atom_site_aniso_U_12
Cs1 0.0215(2) 0.0470(3) 0.0303(2) 0.01254(19) 0.00240(18) 0.0016(2)
Co1 0.0106(4) 0.0174(4) 0.0148(3) 0.0020(3) -0.0005(3) 0.0013(4)
Ni1 0.0139(4) 0.0186(4) 0.0140(3) -0.0032(3) 0.0013(3) 0.0019(3)
O1 0.018(3) 0.055(3) 0.050(3) -0.002(3) 0.010(2) 0.009(2)
C18 0.021(3) 0.012(3) 0.017(3) 0.005(3) -0.001(3) -0.003(3)
C23 0.019(3) 0.030(4) 0.022(4) -0.009(3) -0.002(3) 0.007(3)
B16 0.017(4) 0.024(4) 0.039(4) -0.013(3) 0.002(4) 0.004(3)
B18 0.012(4) 0.028(4) 0.028(4) 0.001(3) 0.009(3) -0.006(3)
C17 0.018(3) 0.023(4) 0.020(3) 0.005(3) 0.004(3) 0.008(3)
C16 0.026(3) 0.012(3) 0.020(3) 0.002(3) 0.003(3) 0.008(3)
O8 0.031(3) 0.040(3) 0.046(3) 0.006(3) 0.002(2) 0.016(2)
C21 0.028(4) 0.043(5) 0.031(4) -0.013(4) 0.004(3) 0.011(4)
B14 0.012(4) 0.035(5) 0.021(4) 0.012(3) 0.003(3) 0.003(3)
B6 0.022(4) 0.019(4) 0.022(4) -0.001(3) 0.000(3) 0.008(3)
B15 0.018(4) 0.033(5) 0.026(4) -0.001(4) 0.012(3) 0.004(3)
B9 0.028(4) 0.020(5) 0.031(5) -0.001(4) -0.001(3) 0.011(4)
B4 0.027(4) 0.016(4) 0.027(4) 0.003(3) -0.006(4) -0.009(3)
B5 0.028(4) 0.020(4) 0.027(4) 0.005(3) -0.008(4) -0.006(4)
B8 0.028(4) 0.025(5) 0.026(4) -0.002(3) 0.002(3) 0.005(4)
B13 0.012(3) 0.010(4) 0.034(4) 0.004(3) 0.007(3) 0.004(3)
C22 0.018(3) 0.034(4) 0.026(4) -0.002(3) -0.001(3) -0.001(3)
B7 0.010(4) 0.035(5) 0.027(4) 0.007(4) -0.002(3) 0.007(3)
B2 0.016(4) 0.027(4) 0.018(3) 0.003(3) 0.003(3) 0.005(3)
N3 0.013(2) 0.022(3) 0.020(3) -0.003(2) 0.001(2) -0.001(2)
C38 0.025(4) 0.018(3) 0.020(3) 0.002(2) -0.007(3) 0.000(3)
C37 0.021(3) 0.023(4) 0.018(3) -0.003(3) 0.001(3) 0.000(3)
O7 0.018(2) 0.023(3) 0.039(3) 0.005(2) -0.003(2) 0.002(2)
O2 0.028(3) 0.059(4) 0.050(4) 0.013(3) -0.001(3) 0.005(3)
C15 0.023(3) 0.017(3) 0.013(3) 0.002(2) 0.010(3) 0.000(3)
C13 0.047(5) 0.032(4) 0.013(3) -0.002(3) 0.005(3) -0.009(4)
C5 0.016(3) 0.019(4) 0.029(4) -0.008(3) 0.007(3) -0.001(3)
C8 0.016(3) 0.023(4) 0.026(4) 0.005(3) -0.003(3) 0.008(3)
C6 0.021(3) 0.012(3) 0.017(3) -0.005(2) 0.002(3) -0.009(3)
B17 0.013(4) 0.024(4) 0.040(4) -0.005(3) 0.001(3) 0.004(3)
C14 0.045(5) 0.027(4) 0.014(3) 0.000(3) 0.011(3) -0.003(3)
C26 0.022(4) 0.042(5) 0.069(6) 0.007(4) -0.007(4) 0.002(4)
C36 0.017(3) 0.031(4) 0.027(4) -0.003(3) -0.001(3) -0.002(3)
N2 0.014(3) 0.013(3) 0.020(3) -0.004(2) 0.002(2) 0.000(2)
C10 0.022(3) 0.023(4) 0.016(3) -0.001(3) 0.005(3) -0.008(3)
N4 0.024(3) 0.011(3) 0.017(3) -0.003(2) 0.003(2) 0.002(2)
C20 0.032(4) 0.031(4) 0.030(4) -0.009(3) -0.007(3) 0.004(3)
B12 0.026(4) 0.018(4) 0.021(3) -0.004(3) -0.002(3) 0.002(3)
N1 0.014(3) 0.025(3) 0.016(3) 0.001(2) 0.004(2) 0.002(2)
C40 0.014(3) 0.016(3) 0.022(3) 0.006(3) 0.003(3) -0.001(3)
C7 0.010(3) 0.023(4) 0.027(4) -0.012(3) 0.003(3) 0.000(3)
C2 0.020(3) 0.016(3) 0.021(3) -0.001(3) -0.001(3) -0.002(3)
C11 0.020(4) 0.042(5) 0.024(4) -0.001(3) 0.000(3) -0.010(3)
C1 0.013(3) 0.012(3) 0.022(3) -0.002(2) 0.002(2) -0.003(2)
C9 0.013(3) 0.023(4) 0.016(3) 0.004(3) 0.002(2) 0.001(3)
C12 0.025(4) 0.047(5) 0.023(4) -0.019(3) 0.007(3) -0.019(4)
B1 0.026(4) 0.014(4) 0.026(4) 0.005(3) -0.001(3) -0.003(3)
C39 0.015(3) 0.019(3) 0.030(4) -0.002(3) 0.001(3) -0.001(3)
C25 0.010(3) 0.092(7) 0.046(5) 0.016(5) 0.013(3) -0.005(4)
B10 0.016(4) 0.023(4) 0.014(4) 0.008(3) -0.006(3) -0.003(3)
B11 0.010(3) 0.032(5) 0.018(4) 0.001(3) 0.004(3) 0.009(3)
C24 0.020(4) 0.060(5) 0.057(5) -0.001(4) 0.022(4) 0.007(4)
B3 0.015(3) 0.022(4) 0.022(4) 0.006(3) 0.000(3) 0.006(3)
C3 0.031(4) 0.028(4) 0.017(3) -0.011(3) 0.007(3) -0.016(3)
O6 0.024(3) 0.035(3) 0.038(3) 0.011(2) 0.008(2) -0.001(2)
C34 0.034(4) 0.028(4) 0.036(4) 0.010(3) 0.002(4) 0.012(4)
C4 0.020(4) 0.035(4) 0.021(4) -0.018(3) 0.005(3) -0.007(3)
C19 0.018(3) 0.025(4) 0.037(4) -0.004(3) 0.002(3) 0.001(3)
C30 0.027(4) 0.070(6) 0.035(4) 0.012(4) 0.018(3) -0.001(4)
C33 0.016(4) 0.040(5) 0.057(5) 0.021(4) 0.000(4) -0.007(3)
C35 0.024(4) 0.021(4) 0.044(5) 0.007(3) 0.000(3) 0.006(3)
C31 0.030(4) 0.043(5) 0.035(4) -0.003(4) 0.008(3) 0.009(3)
O3 0.026(3) 0.043(3) 0.026(2) 0.0108(19) 0.000(2) 0.004(2)
O5 0.026(3) 0.038(3) 0.044(3) 0.014(2) 0.010(2) 0.013(2)
O4 0.023(3) 0.046(3) 0.027(3) 0.011(2) 0.003(2) 0.007(2)
O9 0.021(3) 0.049(3) 0.051(3) 0.023(3) 0.011(2) 0.014(2)
C46 0.068(7) 0.028(4) 0.073(6) 0.002(4) -0.006(6) -0.002(5)
C32 0.027(4) 0.031(4) 0.067(6) 0.015(4) 0.000(4) 0.004(3)
C42 0.067(7) 0.043(5) 0.065(6) -0.007(4) 0.010(6) -0.005(5)
C29 0.039(5) 0.048(5) 0.042(5) 0.013(4) 0.020(4) 0.004(4)
C28 0.037(4) 0.046(5) 0.027(4) 0.008(3) 0.003(3) 0.009(4)
C27 0.020(4) 0.053(5) 0.063(6) 0.014(4) 0.003(4) 0.001(4)
C43 0.058(6) 0.052(6) 0.046(6) -0.012(5) 0.012(5) 0.010(5)
C47 0.063(7) 0.066(7) 0.099(9) -0.014(6) -0.008(6) 0.021(6)
C45 0.039(5) 0.094(8) 0.034(5) 0.000(5) 0.010(4) 0.014(5)
C44 0.041(5) 0.096(8) 0.042(5) -0.001(5) 0.014(4) 0.012(6)
C48 0.099(10) 0.074(8) 0.129(12) -0.024(8) -0.005(9) -0.038(7)
Cl1 0.168(5) 0.222(5) 0.153(5) -0.005(4) 0.041(4) 0.037(5)
Cl2 0.106(4) 0.298(7) 0.236(7) -0.072(6) -0.012(4) 0.045(4)
C41 1.17(10) 0.20(2) 0.085(13) -0.094(13) -0.30(3) 0.36(4)

loop_
_atom_type_symbol
_atom_type_description
_atom_type_scat_dispersion_real
_atom_type_scat_dispersion_imag
_atom_type_scat_source
C C 0.0033 0.0016 'International Tables Vol C Tables 4.2.6.8 and 6.1.1.4'
H H 0.0000 0.0000 'International Tables Vol C Tables 4.2.6.8 and 6.1.1.4'
N N 0.0061 0.0033 'International Tables Vol C Tables 4.2.6.8 and 6.1.1.4'
O O 0.0106 0.0060 'International Tables Vol C Tables 4.2.6.8 and 6.1.1.4'
B B 0.0013 0.0007 'International Tables Vol C Tables 4.2.6.8 and 6.1.1.4'
Cl Cl 0.1484 0.1585 'International Tables Vol C Tables 4.2.6.8 and 6.1.1.4'
Co Co 0.3494 0.9721 'International Tables Vol C Tables 4.2.6.8 and 6.1.1.4'
Ni Ni 0.3393 1.1124 'International Tables Vol C Tables 4.2.6.8 and 6.1.1.4'
Cs Cs -0.3680 2.1192 'International Tables Vol C Tables 4.2.6.8 and 6.1.1.4'

loop_
_geom_angle_atom_site_label_1
_geom_angle_atom_site_label_2
_geom_angle_atom_site_label_3
_geom_angle
_geom_angle_site_symmetry_1
_geom_angle_site_symmetry_3
O8 Cs1 O5 108.66(14) 4_656 .
O8 Cs1 O3 69.08(13) 4_656 .
O5 Cs1 O3 105.43(13) . .
O8 Cs1 O4 77.93(13) 4_656 .
O5 Cs1 O4 52.48(12) . .
O3 Cs1 O4 54.85(12) . .
O8 Cs1 O9 72.99(14) 4_656 1_655
O5 Cs1 O9 174.79(12) . 1_655
O3 Cs1 O9 79.77(12) . 1_655
O4 Cs1 O9 132.54(12) . 1_655
O8 Cs1 Cl2 129.63(15) 4_656 .
O5 Cs1 Cl2 73.31(12) . .
O3 Cs1 Cl2 62.47(15) . .
O4 Cs1 Cl2 63.85(13) . .
O9 Cs1 Cl2 109.64(13) 1_655 .
C39 Co1 C38 132.0(3) . .
C39 Co1 C40 46.4(2) . .
C38 Co1 C40 100.3(2) . .
C39 Co1 C37 99.1(3) . .
C38 Co1 C37 46.5(3) . .
C40 Co1 C37 100.4(3) . .
C39 Co1 B12 49.4(3) . .
C38 Co1 B12 174.9(3) . .
C40 Co1 B12 83.7(3) . .
C37 Co1 B12 130.0(3) . .
C39 Co1 B1 175.5(3) . .
C38 Co1 B1 49.7(3) . .
C40 Co1 B1 130.8(3) . .
C37 Co1 B1 84.8(3) . .
B12 Co1 B1 129.3(3) . .
C39 Co1 B3 96.3(3) . .
C38 Co1 B3 83.4(3) . .
C40 Co1 B3 131.7(3) . .
C37 Co1 B3 48.9(3) . .
B12 Co1 B3 91.7(3) . .
B1 Co1 B3 88.0(3) . .
C39 Co1 B10 83.1(3) . .
C38 Co1 B10 98.0(3) . .
C40 Co1 B10 48.6(3) . .
C37 Co1 B10 132.5(3) . .
B12 Co1 B10 86.9(3) . .
B1 Co1 B10 92.5(3) . .
B3 Co1 B10 178.5(3) . .
C39 Co1 B2 131.2(3) . .
C38 Co1 B2 84.4(2) . .
C40 Co1 B2 174.9(3) . .
C37 Co1 B2 84.3(3) . .
B12 Co1 B2 91.7(3) . .
B1 Co1 B2 51.3(3) . .
B3 Co1 B2 50.5(3) . .
B10 Co1 B2 129.1(3) . .
C39 Co1 B11 84.7(3) . .
C38 Co1 B11 132.1(3) . .
C40 Co1 B11 84.2(3) . .
C37 Co1 B11 175.3(3) . .
B12 Co1 B11 51.0(3) . .
B1 Co1 B11 91.6(3) . .
B3 Co1 B11 128.2(3) . .
B10 Co1 B11 50.5(3) . .
B2 Co1 B11 91.1(3) . .
N3 Ni1 N1 178.4(2) . .
N3 Ni1 N2 93.8(2) . .
N1 Ni1 N2 86.0(2) . .
N3 Ni1 N4 85.8(2) . .
N1 Ni1 N4 94.3(2) . .
N2 Ni1 N4 178.6(2) . .
C23 O1 C24 119.1(6) . .
N1 C18 C17 119.8(6) . .
N1 C18 C22 122.1(5) . .
C17 C18 C22 118.0(6) . .
O8 C23 O1 122.7(6) . .
O8 C23 C17 126.0(6) . .
O1 C23 C17 111.2(6) . .
C39 B16 B17 60.3(4) . .
C39 B16 B18 105.4(5) . .
B17 B16 B18 60.5(4) . .
C39 B16 B15 103.3(5) . .
B17 B16 B15 108.4(6) . .
B18 B16 B15 59.8(4) . .
C39 B16 B12 58.7(4) . .
B17 B16 B12 109.9(5) . .
B18 B16 B12 107.8(5) . .
B15 B16 B12 58.8(4) . .
B16 B18 B13 107.2(5) . .
B16 B18 B17 59.6(4) . .
B13 B18 B17 60.3(4) . .
B16 B18 B15 61.1(4) . .
B13 B18 B15 106.7(5) . .
B17 B18 B15 108.7(5) . .
B16 B18 B14 108.4(5) . .
B13 B18 B14 58.8(4) . .
B17 B18 B14 108.0(5) . .
B15 B18 B14 59.8(4) . .
C16 C17 C18 127.8(6) . .
C16 C17 C23 117.4(5) . .
C18 C17 C23 114.7(6) . .
N4 C16 C17 121.2(5) . .
N4 C16 C21 121.0(6) . .
C17 C16 C21 117.9(6) . .
C23 O8 Cs1 139.3(4) . 4_646
B13 B14 B10 61.2(4) . .
B13 B14 B15 107.9(6) . .
B10 B14 B15 107.6(5) . .
B13 B14 B18 60.2(4) . .
B10 B14 B18 109.2(5) . .
B15 B14 B18 59.8(5) . .
B13 B14 B11 110.7(5) . .
B10 B14 B11 61.0(4) . .
B15 B14 B11 59.8(4) . .
B18 B14 B11 109.5(6) . .
B3 B6 B7 62.0(4) . .
B3 B6 B5 108.3(5) . .
B7 B6 B5 107.3(5) . .
B3 B6 B9 108.9(6) . .
B7 B6 B9 58.6(5) . .
B5 B6 B9 60.2(4) . .
B3 B6 B2 60.9(4) . .
B7 B6 B2 110.7(5) . .
B5 B6 B2 60.4(4) . .
B9 B6 B2 109.9(5) . .
B12 B15 B18 109.1(5) . .
B12 B15 B14 108.6(6) . .
B18 B15 B14 60.4(4) . .
B12 B15 B11 61.4(4) . .
B18 B15 B11 110.8(6) . .
B14 B15 B11 60.7(4) . .
B12 B15 B16 61.1(4) . .
B18 B15 B16 59.1(4) . .
B14 B15 B16 107.4(6) . .
B11 B15 B16 110.7(5) . .
B7 B9 B8 61.3(5) . .
B7 B9 B6 60.4(5) . .
B8 B9 B6 109.2(6) . .
B7 B9 B5 108.3(6) . .
B8 B9 B5 108.0(6) . .
B6 B9 B5 59.8(4) . .
B7 B9 B4 108.7(5) . .
B8 B9 B4 60.4(4) . .
B6 B9 B4 106.9(5) . .
B5 B9 B4 58.7(4) . .
C38 B4 B5 104.3(5) . .
C38 B4 B8 59.7(4) . .
B5 B4 B8 108.2(6) . .
C38 B4 B9 103.8(5) . .
B5 B4 B9 60.6(4) . .
B8 B4 B9 58.7(5) . .
C38 B4 B1 59.3(4) . .
B5 B4 B1 60.5(4) . .
B8 B4 B1 110.6(5) . .
B9 B4 B1 109.5(5) . .
B4 B5 B6 108.7(6) . .
B4 B5 B9 60.7(5) . .
B6 B5 B9 60.0(5) . .
B4 B5 B1 61.3(4) . .
B6 B5 B1 109.1(5) . .
B9 B5 B1 110.3(5) . .
B4 B5 B2 110.2(5) . .
B6 B5 B2 60.1(4) . .
B9 B5 B2 109.4(6) . .
B1 B5 B2 61.0(4) . .
C38 B8 B9 104.3(6) . .
C38 B8 C37 55.3(4) . .
B9 B8 C37 103.4(5) . .
C38 B8 B7 103.0(5) . .
B9 B8 B7 59.1(5) . .
C37 B8 B7 58.5(4) . .
C38 B8 B4 58.1(4) . .
B9 B8 B4 60.9(4) . .
C37 B8 B4 102.6(5) . .
B7 B8 B4 107.4(6) . .
C40 B13 B14 104.4(5) . .
C40 B13 B18 104.7(5) . .
B14 B13 B18 60.9(4) . .
C40 B13 B17 59.8(4) . .
B14 B13 B17 109.4(6) . .
B18 B13 B17 59.9(4) . .
C40 B13 B10 58.4(4) . .
B14 B13 B10 59.9(4) . .
B18 B13 B10 108.7(5) . .
B17 B13 B10 109.4(5) . .
C37 B7 B9 105.0(5) . .
C37 B7 B6 103.2(5) . .
B9 B7 B6 61.0(5) . .
C37 B7 B8 60.2(4) . .
B9 B7 B8 59.6(5) . .
B6 B7 B8 108.4(6) . .
C37 B7 B3 58.1(4) . .
B9 B7 B3 108.3(5) . .
B6 B7 B3 58.8(4) . .
B8 B7 B3 109.0(5) . .
B6 B2 B5 59.4(4) . .
B6 B2 B3 58.8(4) . .
B5 B2 B3 105.9(5) . .
B6 B2 B1 107.2(5) . .
B5 B2 B1 59.4(4) . .
B3 B2 B1 107.4(5) . .
B6 B2 Co1 115.8(5) . .
B5 B2 Co1 115.2(4) . .
B3 B2 Co1 64.5(3) . .
B1 B2 Co1 63.8(3) . .
C9 N3 C10 125.2(5) . .
C9 N3 Ni1 124.3(4) . .
C10 N3 Ni1 110.1(4) . .
C37 C38 B4 112.0(5) . .
C37 C38 B8 63.0(4) . .
B4 C38 B8 62.2(4) . .
C37 C38 B1 112.7(5) . .
B4 C38 B1 63.2(4) . .
B8 C38 B1 115.9(5) . .
C37 C38 Co1 67.0(3) . .
B4 C38 Co1 124.0(4) . .
B8 C38 Co1 125.9(4) . .
B1 C38 Co1 66.6(3) . .
C38 C37 B3 111.3(5) . .
C38 C37 B7 110.5(5) . .
B3 C37 B7 63.7(4) . .
C38 C37 B8 61.7(4) . .
B3 C37 B8 114.6(5) . .
B7 C37 B8 61.4(4) . .
C38 C37 Co1 66.4(3) . .
B3 C37 Co1 67.1(3) . .
B7 C37 Co1 124.6(4) . .
B8 C37 Co1 124.1(5) . .
C36 O7 C35 116.8(5) . .
C25 O2 C26 112.9(6) . .
C14 C15 C10 119.7(6) . .
C14 C15 N4 126.0(6) . .
C10 C15 N4 114.0(5) . .
C12 C13 C14 120.4(7) . .
C4 C5 C6 119.1(6) . .
C9 C8 C7 126.5(5) . .
C9 C8 C36 118.6(6) . .
C7 C8 C36 114.9(6) . .
C5 C6 C1 120.5(5) . .
C5 C6 N2 125.3(6) . .
C1 C6 N2 113.5(5) . .
C39 B17 C40 55.2(4) . .
C39 B17 B16 58.0(4) . .
C40 B17 B16 102.6(5) . .
C39 B17 B18 103.1(5) . .
C40 B17 B18 103.4(5) . .
B16 B17 B18 59.9(4) . .
C39 B17 B13 102.3(5) . .
C40 B17 B13 58.1(4) . .
B16 B17 B13 107.0(6) . .
B18 B17 B13 59.8(4) . .
C13 C14 C15 119.6(7) . .
O2 C26 C27 116.5(7) . .
O9 C36 O7 123.8(6) . .
O9 C36 C8 127.0(6) . .
O7 C36 C8 109.2(5) . .
C7 N2 C6 125.2(5) . .
C7 N2 Ni1 124.9(4) . .
C6 N2 Ni1 109.4(4) . .
C11 C10 C15 119.4(6) . .
C11 C10 N3 126.9(6) . .
C15 C10 N3 113.1(5) . .
C16 N4 C15 125.6(5) . .
C16 N4 Ni1 123.3(4) . .
C15 N4 Ni1 110.4(4) . .
C39 B12 B15 103.2(5) . .
C39 B12 B16 57.1(4) . .
B15 B12 B16 60.2(4) . .
C39 B12 B11 105.6(5) . .
B15 B12 B11 59.5(5) . .
B16 B12 B11 108.4(5) . .
C39 B12 Co1 64.3(3) . .
B15 B12 Co1 118.0(5) . .
B16 B12 Co1 116.9(4) . .
B11 B12 Co1 66.4(3) . .
C18 N1 C1 125.0(5) . .
C18 N1 Ni1 125.3(4) . .
C1 N1 Ni1 109.5(4) . .
C39 C40 B10 111.8(5) . .
C39 C40 B13 111.0(5) . .
B10 C40 B13 63.1(4) . .
C39 C40 B17 62.1(4) . .
B10 C40 B17 115.4(5) . .
B13 C40 B17 62.1(4) . .
C39 C40 Co1 66.5(3) . .
B10 C40 Co1 67.3(3) . .
B13 C40 Co1 124.5(4) . .
B17 C40 Co1 124.9(4) . .
N2 C7 C8 119.7(5) . .
N2 C7 C19 123.0(6) . .
C8 C7 C19 117.1(6) . .
C3 C2 C1 120.8(6) . .
C12 C11 C10 120.3(7) . .
C2 C1 C6 118.7(5) . .
C2 C1 N1 127.2(5) . .
C6 C1 N1 113.6(5) . .
N3 C9 C8 122.1(5) . .
N3 C9 C20 120.1(5) . .
C8 C9 C20 117.8(5) . .
C11 C12 C13 120.5(7) . .
C38 B1 B5 101.2(5) . .
C38 B1 B4 57.5(4) . .
B5 B1 B4 58.2(4) . .
C38 B1 B2 103.3(5) . .
B5 B1 B2 59.6(4) . .
B4 B1 B2 106.5(5) . .
C38 B1 Co1 63.7(3) . .
B5 B1 Co1 116.3(5) . .
B4 B1 Co1 116.3(5) . .
B2 B1 Co1 64.9(3) . .
C40 C39 B16 111.6(5) . .
C40 C39 B12 111.4(5) . .
B16 C39 B12 64.2(4) . .
C40 C39 B17 62.7(4) . .
B16 C39 B17 61.8(4) . .
B12 C39 B17 115.6(5) . .
C40 C39 Co1 67.1(3) . .
B16 C39 Co1 125.1(4) . .
B12 C39 Co1 66.3(3) . .
B17 C39 Co1 126.0(4) . .
O2 C25 C24 109.4(6) . .
C40 B10 B14 103.8(5) . .
C40 B10 B13 58.5(4) . .
B14 B10 B13 58.9(4) . .
C40 B10 B11 106.0(5) . .
B14 B10 B11 60.3(4) . .
B13 B10 B11 108.2(5) . .
C40 B10 Co1 64.1(3) . .
B14 B10 Co1 118.0(4) . .
B13 B10 Co1 117.5(4) . .
B11 B10 Co1 65.8(3) . .
B15 B11 B14 59.5(5) . .
B15 B11 B10 105.5(5) . .
B14 B11 B10 58.7(4) . .
B15 B11 B12 59.1(4) . .
B14 B11 B12 105.8(5) . .
B10 B11 B12 105.0(5) . .
B15 B11 Co1 114.4(4) . .
B14 B11 Co1 114.9(4) . .
B10 B11 Co1 63.7(3) . .
B12 B11 Co1 62.7(3) . .
O1 C24 C25 106.4(6) . .
C37 B3 B6 103.7(5) . .
C37 B3 B2 105.2(5) . .
B6 B3 B2 60.3(4) . .
C37 B3 B7 58.3(4) . .
B6 B3 B7 59.2(4) . .
B2 B3 B7 108.1(5) . .
C37 B3 Co1 64.0(3) . .
B6 B3 Co1 117.6(5) . .
B2 B3 Co1 65.0(3) . .
B7 B3 Co1 117.1(4) . .
C4 C3 C2 119.8(6) . .
C34 O6 C33 112.2(5) . .
O6 C34 C35 107.5(6) . .
C3 C4 C5 120.9(6) . .
O4 C30 C31 108.1(6) . .
O6 C33 C32 107.8(7) . .
O7 C35 C34 108.0(5) . .
O5 C31 C30 109.3(6) . .
C28 O3 C27 114.3(6) . .
C28 O3 Cs1 113.7(4) . .
C27 O3 Cs1 106.9(4) . .
C31 O5 C32 113.5(5) . .
C31 O5 Cs1 123.6(4) . .
C32 O5 Cs1 118.0(4) . .
C30 O4 C29 109.9(6) . .
C30 O4 Cs1 117.6(4) . .
C29 O4 Cs1 115.6(4) . .
C36 O9 Cs1 172.6(5) . 1_455
C45 C46 C47 122.4(9) . .
O5 C32 C33 112.9(6) . .
C47 C42 C43 117.5(9) . .
C47 C42 C48 123.4(11) . .
C43 C42 C48 118.9(10) . .
O4 C29 C28 110.6(6) . .
O3 C28 C29 111.1(6) . .
O3 C27 C26 115.6(6) . .
C44 C43 C42 116.3(9) . .
C42 C47 C46 121.4(10) . .
C46 C45 C44 116.1(10) . .
C43 C44 C45 126.1(9) . .
C41 Cl2 Cs1 83.4(19) . .
Cl2 C41 Cl1 106(2) . .

loop_
_geom_bond_atom_site_label_1
_geom_bond_atom_site_label_2
_geom_bond_distance
_geom_bond_site_symmetry_2
Cs1 O8 3.055(5) 4_656
Cs1 O5 3.080(4) .
Cs1 O3 3.108(4) .
Cs1 O4 3.176(5) .
Cs1 O9 3.208(5) 1_655
Cs1 Cl2 3.961(7) .
Co1 C39 2.036(6) .
Co1 C38 2.037(6) .
Co1 C40 2.045(6) .
Co1 C37 2.046(7) .
Co1 B12 2.070(7) .
Co1 B1 2.086(7) .
Co1 B3 2.096(7) .
Co1 B10 2.098(7) .
Co1 B2 2.105(7) .
Co1 B11 2.134(7) .
Ni1 N3 1.856(5) .
Ni1 N1 1.870(5) .
Ni1 N2 1.870(5) .
Ni1 N4 1.871(5) .
O1 C23 1.343(8) .
O1 C24 1.478(8) .
C18 N1 1.328(8) .
C18 C17 1.423(8) .
C18 C22 1.509(9) .
C23 O8 1.217(8) .
C23 C17 1.497(9) .
B16 C39 1.688(9) .
B16 B17 1.754(11) .
B16 B18 1.758(11) .
B16 B15 1.793(11) .
B16 B12 1.808(10) .
B18 B13 1.769(11) .
B18 B17 1.770(10) .
B18 B15 1.770(11) .
B18 B14 1.781(11) .
C17 C16 1.401(9) .
C16 N4 1.338(8) .
C16 C21 1.501(9) .
O8 Cs1 3.055(5) 4_646
B14 B13 1.743(10) .
B14 B10 1.761(11) .
B14 B15 1.769(12) .
B14 B11 1.792(10) .
B6 B3 1.754(11) .
B6 B7 1.763(11) .
B6 B5 1.769(11) .
B6 B9 1.774(11) .
B6 B2 1.782(10) .
B15 B12 1.767(11) .
B15 B11 1.775(12) .
B9 B7 1.731(12) .
B9 B8 1.740(11) .
B9 B5 1.778(12) .
B9 B4 1.780(11) .
B4 C38 1.699(9) .
B4 B5 1.743(10) .
B4 B8 1.770(11) .
B4 B1 1.799(11) .
B5 B1 1.784(10) .
B5 B2 1.788(10) .
B8 C38 1.728(10) .
B8 C37 1.749(10) .
B8 B7 1.769(11) .
B13 C40 1.707(9) .
B13 B17 1.778(10) .
B13 B10 1.785(10) .
B7 C37 1.719(10) .
B7 B3 1.811(11) .
B2 B3 1.791(10) .
B2 B1 1.814(10) .
N3 C9 1.332(7) .
N3 C10 1.441(8) .
C38 C37 1.613(9) .
C38 B1 1.733(10) .
C37 B3 1.715(9) .
O7 C36 1.340(8) .
O7 C35 1.446(8) .
O2 C25 1.390(9) .
O2 C26 1.403(9) .
C15 C14 1.396(8) .
C15 C10 1.398(9) .
C15 N4 1.409(8) .
C13 C12 1.374(10) .
C13 C14 1.385(10) .
C5 C4 1.394(9) .
C5 C6 1.399(8) .
C8 C9 1.379(9) .
C8 C7 1.442(9) .
C8 C36 1.501(9) .
C6 C1 1.411(8) .
C6 N2 1.425(7) .
B17 C39 1.729(9) .
B17 C40 1.738(9) .
C26 C27 1.479(11) .
C36 O9 1.196(8) .
N2 C7 1.320(8) .
C10 C11 1.389(9) .
C20 C9 1.519(9) .
B12 C39 1.716(10) .
B12 B11 1.809(11) .
N1 C1 1.426(7) .
C40 C39 1.606(9) .
C40 B10 1.704(9) .
C7 C19 1.499(9) .
C2 C3 1.389(8) .
C2 C1 1.398(8) .
C11 C12 1.372(10) .
C25 C24 1.510(11) .
B10 B11 1.804(10) .
C3 C4 1.387(9) .
O6 C34 1.405(8) .
O6 C33 1.429(8) .
C34 C35 1.488(10) .
C30 O4 1.420(9) .
C30 C31 1.534(10) .
C33 C32 1.461(11) .
C31 O5 1.371(8) .
O3 C28 1.414(8) .
O3 C27 1.429(9) .
O5 C32 1.434(8) .
O4 C29 1.436(8) .
O9 Cs1 3.208(5) 1_455
C46 C45 1.328(12) .
C46 C47 1.401(14) .
C42 C47 1.377(13) .
C42 C43 1.451(14) .
C42 C48 1.473(14) .
C29 C28 1.473(10) .
C43 C44 1.363(13) .
C45 C44 1.389(13) .
Cl1 C41 2.06(4) .
Cl2 C41 1.292(16) .
